data_7125037
loop_
_publ_author_name
'Ng, Chee Koon'
'Wu, Jie'
'Hor, T. S. Andy'
'Luo, He-Kuan'

_publ_section_title
;
 A binary catalyst system of a cationic Ru-CNC pincer complex with an
 alkali metal salt for selective hydroboration of carbon dioxide.
;
_journal_issue 79
_journal_name_full 'Chemical communications (Cambridge, England)'
_journal_page_first 11842
_journal_page_last 11845
_journal_paper_doi 10.1039/c6cc06278d
_journal_volume 52
_journal_year 2016
_chemical_formula_moiety 'C31 H30 Cl4 F6 N5 O2 P Ru'
_chemical_formula_sum 'C31 H30 Cl4 F6 N5 O2 P Ru'
_chemical_formula_weight 892.44
_space_group_crystal_system orthorhombic
_space_group_IT_number 61
_space_group_name_Hall '-P 2ac 2ab'
_space_group_name_H-M_alt 'P b c a'
_atom_sites_solution_hydrogens mixed
_audit_block_doi 10.5517/ccdc.csd.cc1lnnzw
_audit_creation_method SHELXL-2014/7
_audit_update_record
;
2016-05-13 deposited with the CCDC.
2016-12-12 downloaded from the CCDC.
;
_cell_angle_alpha 90
_cell_angle_beta 90
_cell_angle_gamma 90
_cell_formula_units_Z 8
_cell_length_a 16.6675(5)
_cell_length_b 11.1422(3)
_cell_length_c 38.2172(12)
_cell_measurement_reflns_used 2313
_cell_measurement_temperature 100(2)
_cell_measurement_theta_max 27.101
_cell_measurement_theta_min 2.262
_cell_volume 7097.4(4)
_computing_cell_refinement 'SHELXTL, Acta Cryst., Sect. A 2008, 64, 112-122.'
_computing_data_collection 'APEX3 v2015.5.2'
_computing_data_reduction 'Saint, APEX v2014.11.0.'
_computing_molecular_graphics Ortep3
_computing_publication_material 'APEX3 v2015.5.2'
_computing_structure_refinement 'SHELXL-2014/6 (Sheldrick, 2014)'
_computing_structure_solution 'SHELXT, Acta Cryst., Sect. A 2015, A71, 3-8.'
_diffrn_ambient_temperature 100(2)
_diffrn_measured_fraction_theta_full 0.999
_diffrn_measured_fraction_theta_max 0.999
_diffrn_measurement_device_type 'Bruker AXS D8 Venture '
_diffrn_measurement_method 'profile data from \q/2\q scans'
_diffrn_radiation_type MoK\a
_diffrn_radiation_wavelength 0.71073
_diffrn_reflns_av_R_equivalents 0.0520
_diffrn_reflns_av_unetI/netI 0.0771
_diffrn_reflns_Laue_measured_fraction_full 0.999
_diffrn_reflns_Laue_measured_fraction_max 0.999
_diffrn_reflns_limit_h_max 21
_diffrn_reflns_limit_h_min -20
_diffrn_reflns_limit_k_max 10
_diffrn_reflns_limit_k_min -14
_diffrn_reflns_limit_l_max 48
_diffrn_reflns_limit_l_min -21
_diffrn_reflns_number 16701
_diffrn_reflns_point_group_measured_fraction_full 0.999
_diffrn_reflns_point_group_measured_fraction_max 0.999
_diffrn_reflns_theta_full 25.242
_diffrn_reflns_theta_max 27.101
_diffrn_reflns_theta_min 2.262
_exptl_absorpt_coefficient_mu 0.858
_exptl_absorpt_correction_T_max 0.921
_exptl_absorpt_correction_T_min 0.830
_exptl_absorpt_correction_type multi-scan
_exptl_absorpt_process_details Sadabs
_exptl_crystal_colour colorless
_exptl_crystal_density_diffrn 1.670
_exptl_crystal_description 'prism frag'
_exptl_crystal_F_000 3584
_exptl_crystal_size_max 0.226
_exptl_crystal_size_mid 0.156
_exptl_crystal_size_min 0.097
_refine_diff_density_max 1.443
_refine_diff_density_min -1.154
_refine_diff_density_rms 0.118
_refine_ls_extinction_method none
_refine_ls_goodness_of_fit_ref 1.096
_refine_ls_hydrogen_treatment constr
_refine_ls_matrix_type full
_refine_ls_number_parameters 543
_refine_ls_number_reflns 7823
_refine_ls_number_restraints 87
_refine_ls_restrained_S_all 1.097
_refine_ls_R_factor_all 0.0973
_refine_ls_R_factor_gt 0.0630
_refine_ls_shift/su_max 0.001
_refine_ls_shift/su_mean 0.000
_refine_ls_structure_factor_coef Fsqd
_refine_ls_weighting_details 'w=1/[\s^2^(Fo^2^)+(0.0375P)^2^+25.2939P] where P=(Fo^2^+2Fc^2^)/3'
_refine_ls_weighting_scheme calc
_refine_ls_wR_factor_gt 0.1284
_refine_ls_wR_factor_ref 0.1407
_reflns_Friedel_coverage 0.000
_reflns_number_gt 5594
_reflns_number_total 7823
_reflns_threshold_expression 'I > 2\s(I)'
_cod_data_source_file c6cc06278d2.cif
_cod_data_source_block f524
_cod_database_code 7125037
_shelx_space_group_comment
;
The symmetry employed for this shelxl refinement is uniquely defined
by the following loop, which should always be used as a source of
symmetry information in preference to the above space-group names.
They are only intended as comments.
;
_shelx_estimated_absorpt_t_min 0.830
_shelx_estimated_absorpt_t_max 0.921

loop_
_space_group_symop_operation_xyz
'x, y, z'
'-x+1/2, -y, z+1/2'
'-x, y+1/2, -z+1/2'
'x+1/2, -y+1/2, -z'
'-x, -y, -z'
'x-1/2, y, -z-1/2'
'x, -y-1/2, z-1/2'
'-x-1/2, y-1/2, z'

loop_
_atom_site_label
_atom_site_type_symbol
_atom_site_fract_x
_atom_site_fract_y
_atom_site_fract_z
_atom_site_U_iso_or_equiv
_atom_site_adp_type
_atom_site_occupancy
_atom_site_site_symmetry_order
_atom_site_calc_flag
_atom_site_refinement_flags_posn
_atom_site_refinement_flags_adp
_atom_site_refinement_flags_occupancy
_atom_site_disorder_assembly
_atom_site_disorder_group
Ru1 Ru 0.54510(2) 0.47902(3) 0.39303(2) 0.01899(11) Uani 1 1 d . . . . .
O1 O 0.3783(3) 0.3637(4) 0.40741(12) 0.0446(11) Uani 1 1 d . . . . .
O2 O 0.5766(3) 0.3374(4) 0.32798(10) 0.0386(10) Uani 1 1 d . . . . .
N1 N 0.5999(2) 0.2266(3) 0.42566(10) 0.0182(8) Uani 1 1 d . . . . .
N2 N 0.6556(2) 0.3806(3) 0.44805(10) 0.0187(8) Uani 1 1 d . . . . .
N3 N 0.5445(2) 0.5875(3) 0.44103(10) 0.0194(8) Uani 1 1 d . . . . .
N4 N 0.4470(2) 0.7056(4) 0.38758(10) 0.0210(9) Uani 1 1 d . . . . .
N5 N 0.5110(2) 0.6924(4) 0.33939(10) 0.0204(9) Uani 1 1 d . . . . .
C1 C 0.6030(3) 0.3481(4) 0.42281(12) 0.0192(10) Uani 1 1 d . . . . .
C2 C 0.6489(3) 0.1868(4) 0.45263(12) 0.0207(10) Uani 1 1 d . . . . .
H2 H 0.6561 0.1060 0.4599 0.025 Uiso 1 1 calc R U . . .
C3 C 0.6841(3) 0.2835(4) 0.46649(13) 0.0209(10) Uani 1 1 d . . . . .
H3 H 0.7213 0.2849 0.4853 0.025 Uiso 1 1 calc R U . . .
C4 C 0.6772(3) 0.5053(4) 0.45467(12) 0.0200(10) Uani 1 1 d . . . . .
H4A H 0.7029 0.5391 0.4335 0.024 Uiso 1 1 calc R U . . .
H4B H 0.7169 0.5084 0.4739 0.024 Uiso 1 1 calc R U . . .
C5 C 0.6061(3) 0.5805(4) 0.46420(12) 0.0205(10) Uani 1 1 d . . . . .
C6 C 0.6061(3) 0.6429(4) 0.49550(12) 0.0237(11) Uani 1 1 d . . . . .
H6 H 0.6496 0.6348 0.5114 0.028 Uiso 1 1 calc R U . . .
C7 C 0.5419(3) 0.7174(5) 0.50339(13) 0.0273(11) Uani 1 1 d . . . . .
H7 H 0.5403 0.7597 0.5250 0.033 Uiso 1 1 calc R U . . .
C8 C 0.4806(3) 0.7289(5) 0.47941(13) 0.0244(11) Uani 1 1 d . . . . .
H8 H 0.4370 0.7816 0.4839 0.029 Uiso 1 1 calc R U . . .
C9 C 0.4831(3) 0.6626(4) 0.44860(12) 0.0192(10) Uani 1 1 d . . . . .
C10 C 0.4165(3) 0.6774(5) 0.42235(12) 0.0228(11) Uani 1 1 d . . . . .
H10A H 0.3848 0.6023 0.4212 0.027 Uiso 1 1 calc R U . . .
H10B H 0.3803 0.7425 0.4302 0.027 Uiso 1 1 calc R U . . .
C11 C 0.4289(3) 0.8094(5) 0.36869(13) 0.0234(11) Uani 1 1 d . . . . .
H11 H 0.3954 0.8739 0.3759 0.028 Uiso 1 1 calc R U . . .
C12 C 0.4683(3) 0.7991(4) 0.33844(13) 0.0264(12) Uani 1 1 d . . . . .
H12 H 0.4672 0.8549 0.3196 0.032 Uiso 1 1 calc R U . . .
C13 C 0.4981(3) 0.6329(4) 0.37004(12) 0.0212(10) Uani 1 1 d . . . . .
C14 C 0.5506(3) 0.1445(4) 0.40436(13) 0.0220(10) Uani 1 1 d . . . . .
H14A H 0.5280 0.1887 0.3841 0.026 Uiso 1 1 calc R U . . .
H14B H 0.5054 0.1140 0.4186 0.026 Uiso 1 1 calc R U . . .
C15 C 0.6002(3) 0.0410(4) 0.39149(14) 0.0237(11) Uani 1 1 d . . . . .
C16 C 0.6514(4) 0.0554(5) 0.36272(14) 0.0345(13) Uani 1 1 d . . . . .
H16 H 0.6517 0.1292 0.3503 0.041 Uiso 1 1 calc R U . . .
C17 C 0.7016(4) -0.0370(6) 0.35220(15) 0.0445(16) Uani 1 1 d . . . . .
H17 H 0.7372 -0.0255 0.3331 0.053 Uiso 1 1 calc R U . . .
C18 C 0.6998(4) -0.1461(6) 0.36954(17) 0.0460(17) Uani 1 1 d . . . . .
H18 H 0.7329 -0.2104 0.3618 0.055 Uiso 1 1 calc R U . . .
C19 C 0.6501(4) -0.1614(5) 0.39802(17) 0.0389(15) Uani 1 1 d . . . . .
H19 H 0.6494 -0.2357 0.4102 0.047 Uiso 1 1 calc R U . . .
C20 C 0.6007(3) -0.0672(5) 0.40891(16) 0.0325(13) Uani 1 1 d . . . . .
H20 H 0.5670 -0.0780 0.4287 0.039 Uiso 1 1 calc R U . . .
C21 C 0.5602(3) 0.6506(5) 0.31043(13) 0.0241(11) Uani 1 1 d . . . . .
H21A H 0.5994 0.5912 0.3193 0.029 Uiso 1 1 calc R U . . .
H21B H 0.5906 0.7192 0.3007 0.029 Uiso 1 1 calc R U . . .
C22 C 0.5109(3) 0.5936(4) 0.28152(13) 0.0228(11) Uani 1 1 d . . . . .
C23 C 0.5268(4) 0.6197(5) 0.24654(14) 0.0328(13) Uani 1 1 d . . . . .
H23 H 0.5685 0.6744 0.2408 0.039 Uiso 1 1 calc R U . . .
C24 C 0.4823(4) 0.5667(5) 0.22013(14) 0.0377(14) Uani 1 1 d . . . . .
H24 H 0.4938 0.5846 0.1964 0.045 Uiso 1 1 calc R U . . .
C25 C 0.4222(4) 0.4890(5) 0.22823(15) 0.0364(14) Uani 1 1 d . . . . .
H25 H 0.3911 0.4544 0.2100 0.044 Uiso 1 1 calc R U . . .
C26 C 0.4058(3) 0.4596(5) 0.26243(14) 0.0286(12) Uani 1 1 d . . . . .
H26 H 0.3645 0.4037 0.2677 0.034 Uiso 1 1 calc R U . . .
C27 C 0.4499(3) 0.5121(5) 0.28912(13) 0.0281(11) Uani 1 1 d . . . . .
H27 H 0.4385 0.4923 0.3128 0.034 Uiso 1 1 calc R U . . .
C28 C 0.4391(3) 0.4083(5) 0.40302(14) 0.0254(11) Uani 1 1 d . . . . .
C29 C 0.5617(3) 0.3924(5) 0.35229(13) 0.0242(11) Uani 1 1 d . . . . .
C30 C 0.2788(4) 0.2036(6) 0.35678(16) 0.0423(15) Uani 1 1 d D . . . .
H30A H 0.2923 0.1800 0.3810 0.051 Uiso 1 1 calc R U . A 1
H30B H 0.2484 0.2799 0.3578 0.051 Uiso 1 1 calc R U . A 1
Cl1 Cl 0.2188(3) 0.0916(8) 0.3375(3) 0.0553(14) Uani 0.790(8) 1 d D U P B 1
Cl2 Cl 0.36809(18) 0.2256(4) 0.33274(9) 0.0545(9) Uani 0.790(8) 1 d D U P B 1
Cl2' Cl 0.3735(5) 0.1696(17) 0.3381(4) 0.069(4) Uani 0.210(8) 1 d D U P B 2
Cl1' Cl 0.2077(10) 0.098(2) 0.3421(9) 0.040(3) Uani 0.210(8) 1 d D U P B 2
C31 C 0.6656(4) 0.2708(6) 0.24797(17) 0.0502(17) Uani 1 1 d D . . . .
H31A H 0.6563 0.2017 0.2322 0.060 Uiso 1 1 calc R U . B 1
H31B H 0.6156 0.2855 0.2612 0.060 Uiso 1 1 calc R U . B 1
Cl3 Cl 0.7439(4) 0.2345(5) 0.2778(2) 0.0520(11) Uani 0.790(8) 1 d D U P B 1
Cl4 Cl 0.68832(15) 0.3983(2) 0.22272(10) 0.0519(10) Uani 0.790(8) 1 d D U P B 1
Cl3' Cl 0.7390(17) 0.2040(16) 0.2756(9) 0.059(4) Uani 0.210(8) 1 d D U P B 2
Cl4' Cl 0.6758(7) 0.4245(5) 0.2442(4) 0.067(3) Uani 0.210(8) 1 d D U P B 2
P1 P 0.31741(8) 0.01548(12) 0.45412(3) 0.0223(3) Uani 1 1 d D . . . .
F1 F 0.2271(3) 0.0556(19) 0.4620(3) 0.0310(16) Uani 0.790(8) 1 d D U P B 1
F2 F 0.3383(13) 0.1471(7) 0.4401(4) 0.0361(15) Uani 0.790(8) 1 d D U P B 1
F3 F 0.4079(4) -0.0251(19) 0.4466(3) 0.0366(16) Uani 0.790(8) 1 d D U P B 1
F4 F 0.2971(13) -0.1162(7) 0.4685(4) 0.0283(14) Uani 0.790(8) 1 d D U P B 1
F5 F 0.3425(6) 0.0558(15) 0.49318(13) 0.0289(17) Uani 0.790(8) 1 d D U P B 1
F6 F 0.2925(6) -0.0248(15) 0.41547(13) 0.0340(17) Uani 0.790(8) 1 d D U P B 1
F1' F 0.2244(12) 0.049(7) 0.4571(13) 0.030(3) Uani 0.210(8) 1 d D U P B 2
F2' F 0.339(5) 0.151(2) 0.4433(16) 0.036(3) Uani 0.210(8) 1 d D U P B 2
F3' F 0.4105(12) -0.019(7) 0.4515(13) 0.037(3) Uani 0.210(8) 1 d D U P B 2
F4' F 0.297(5) -0.120(2) 0.4654(16) 0.028(3) Uani 0.210(8) 1 d D U P B 2
F5' F 0.329(3) 0.050(6) 0.4948(5) 0.027(3) Uani 0.210(8) 1 d D U P B 2
F6' F 0.306(3) -0.019(6) 0.4138(5) 0.034(3) Uani 0.210(8) 1 d D U P B 2
H1 H 0.6295 0.5446 0.3856 0.041 Uiso 1 1 d . U . . .

loop_
_atom_site_aniso_label
_atom_site_aniso_U_11
_atom_site_aniso_U_22
_atom_site_aniso_U_33
_atom_site_aniso_U_23
_atom_site_aniso_U_13
_atom_site_aniso_U_12
Ru1 0.0243(2) 0.01612(18) 0.01658(17) 0.00004(17) -0.00347(16) 0.00005(17)
O1 0.033(2) 0.038(2) 0.062(3) -0.003(2) 0.003(2) -0.004(2)
O2 0.061(3) 0.032(2) 0.0232(19) -0.0040(18) 0.0054(18) 0.015(2)
N1 0.020(2) 0.0157(19) 0.0187(19) -0.0010(17) -0.0012(16) 0.0020(16)
N2 0.020(2) 0.016(2) 0.0204(19) -0.0029(17) -0.0011(16) 0.0004(17)
N3 0.025(2) 0.017(2) 0.0169(19) 0.0016(16) -0.0038(17) -0.0057(18)
N4 0.024(2) 0.022(2) 0.0171(19) 0.0020(17) -0.0015(17) 0.0026(18)
N5 0.025(2) 0.019(2) 0.0175(19) 0.0025(17) -0.0015(17) -0.0015(18)
C1 0.015(2) 0.021(2) 0.021(2) 0.001(2) 0.0009(19) 0.001(2)
C2 0.026(3) 0.019(2) 0.018(2) 0.006(2) -0.002(2) 0.005(2)
C3 0.020(3) 0.022(3) 0.021(2) 0.003(2) -0.0029(19) 0.001(2)
C4 0.023(3) 0.015(2) 0.022(2) -0.0015(19) -0.0037(19) -0.0042(19)
C5 0.024(3) 0.019(2) 0.019(2) 0.003(2) 0.001(2) -0.008(2)
C6 0.029(3) 0.024(3) 0.018(2) 0.002(2) -0.009(2) -0.001(2)
C7 0.037(3) 0.027(3) 0.018(2) -0.004(2) 0.002(2) 0.002(2)
C8 0.032(3) 0.022(3) 0.019(2) 0.001(2) 0.006(2) 0.006(2)
C9 0.018(2) 0.018(2) 0.022(2) 0.007(2) 0.0017(19) 0.000(2)
C10 0.022(3) 0.027(3) 0.019(2) 0.001(2) 0.000(2) 0.001(2)
C11 0.025(3) 0.021(3) 0.023(2) 0.000(2) -0.003(2) 0.004(2)
C12 0.035(3) 0.020(3) 0.024(3) 0.006(2) -0.004(2) 0.003(2)
C13 0.019(3) 0.024(3) 0.021(2) 0.003(2) -0.0047(19) -0.005(2)
C14 0.024(3) 0.017(2) 0.026(2) 0.001(2) -0.005(2) -0.003(2)
C15 0.026(3) 0.015(3) 0.030(3) -0.003(2) -0.009(2) 0.001(2)
C16 0.045(4) 0.035(3) 0.023(3) -0.001(2) -0.003(2) 0.011(3)
C17 0.048(4) 0.057(4) 0.028(3) -0.008(3) 0.003(3) 0.016(3)
C18 0.050(4) 0.041(4) 0.046(4) -0.018(3) -0.009(3) 0.019(3)
C19 0.036(3) 0.021(3) 0.060(4) 0.009(3) -0.019(3) -0.001(2)
C20 0.030(3) 0.026(3) 0.042(3) -0.001(3) -0.003(3) -0.003(2)
C21 0.026(3) 0.023(3) 0.024(2) 0.006(2) 0.007(2) 0.003(2)
C22 0.024(3) 0.020(2) 0.024(2) 0.001(2) 0.004(2) 0.006(2)
C23 0.049(4) 0.022(3) 0.027(3) 0.001(2) 0.010(3) -0.005(2)
C24 0.057(4) 0.038(3) 0.018(3) -0.003(2) 0.005(3) 0.000(3)
C25 0.048(4) 0.029(3) 0.032(3) -0.009(3) -0.004(3) 0.004(3)
C26 0.031(3) 0.021(3) 0.033(3) -0.006(2) 0.000(2) 0.001(2)
C27 0.033(3) 0.025(3) 0.026(2) 0.002(2) 0.004(2) 0.004(2)
C28 0.023(3) 0.023(3) 0.030(3) -0.003(2) -0.001(2) 0.001(2)
C29 0.027(3) 0.022(3) 0.023(3) 0.005(2) -0.001(2) 0.007(2)
C30 0.040(4) 0.052(4) 0.034(3) -0.002(3) 0.001(3) -0.009(3)
Cl1 0.048(2) 0.066(2) 0.051(3) -0.0208(16) -0.006(2) -0.010(2)
Cl2 0.0451(14) 0.080(3) 0.0381(14) -0.0001(16) 0.0142(11) -0.0108(14)
Cl2' 0.050(5) 0.106(9) 0.051(6) 0.000(7) 0.004(4) -0.015(6)
Cl1' 0.026(5) 0.051(6) 0.042(7) -0.016(5) 0.001(4) 0.015(4)
C31 0.049(4) 0.062(4) 0.041(4) -0.005(3) -0.007(3) -0.015(4)
Cl3 0.0441(17) 0.058(3) 0.0536(17) 0.003(2) -0.0080(13) -0.0154(19)
Cl4 0.0401(13) 0.0370(12) 0.079(2) 0.0037(13) -0.0156(13) -0.0042(10)
Cl3' 0.044(6) 0.056(8) 0.076(7) -0.001(8) -0.016(5) -0.014(6)
Cl4' 0.077(6) 0.050(5) 0.075(7) -0.005(5) 0.009(5) 0.017(4)
P1 0.0264(7) 0.0202(6) 0.0202(6) 0.0044(5) 0.0019(5) 0.0031(6)
F1 0.030(2) 0.037(3) 0.026(4) -0.002(3) -0.0006(18) 0.013(2)
F2 0.056(2) 0.024(2) 0.027(4) 0.008(2) -0.004(3) -0.006(2)
F3 0.027(2) 0.038(3) 0.045(4) 0.005(3) 0.0112(19) 0.002(2)
F4 0.031(2) 0.0203(19) 0.033(4) 0.005(2) 0.005(3) 0.0005(18)
F5 0.030(4) 0.034(3) 0.0219(18) 0.0043(19) -0.0029(19) -0.006(3)
F6 0.042(4) 0.040(3) 0.0202(18) -0.003(2) 0.0035(19) -0.003(3)
F1' 0.028(4) 0.036(5) 0.026(6) -0.002(6) -0.001(4) 0.013(4)
F2' 0.057(5) 0.024(4) 0.028(6) 0.008(4) -0.004(5) -0.008(4)
F3' 0.029(4) 0.038(5) 0.044(6) 0.005(6) 0.012(4) 0.003(4)
F4' 0.031(4) 0.020(4) 0.034(6) 0.005(4) 0.006(5) 0.001(4)
F5' 0.028(7) 0.033(5) 0.021(4) 0.004(4) -0.003(4) -0.007(6)
F6' 0.045(7) 0.037(5) 0.020(4) -0.002(4) 0.003(4) -0.003(6)

loop_
_atom_type_symbol
_atom_type_description
_atom_type_scat_dispersion_real
_atom_type_scat_dispersion_imag
_atom_type_scat_source
C C 0.0033 0.0016 'International Tables Vol C Tables 4.2.6.8 and 6.1.1.4'
H H 0.0000 0.0000 'International Tables Vol C Tables 4.2.6.8 and 6.1.1.4'
N N 0.0061 0.0033 'International Tables Vol C Tables 4.2.6.8 and 6.1.1.4'
O O 0.0106 0.0060 'International Tables Vol C Tables 4.2.6.8 and 6.1.1.4'
F F 0.0171 0.0103 'International Tables Vol C Tables 4.2.6.8 and 6.1.1.4'
P P 0.1023 0.0942 'International Tables Vol C Tables 4.2.6.8 and 6.1.1.4'
Ru Ru -1.2594 0.8363 'International Tables Vol C Tables 4.2.6.8 and 6.1.1.4'
Cl Cl 0.1484 0.1585 'International Tables Vol C Tables 4.2.6.8 and 6.1.1.4'

loop_
_citation_id
_citation_doi
_citation_year
1 10.1039/C6CC06278D 2016

loop_
_geom_angle_atom_site_label_1
_geom_angle_atom_site_label_2
_geom_angle_atom_site_label_3
_geom_angle
C29 Ru1 C28 95.1(2)
C29 Ru1 C13 97.5(2)
C28 Ru1 C13 94.2(2)
C29 Ru1 C1 91.4(2)
C28 Ru1 C1 91.7(2)
C13 Ru1 C1 168.78(19)
C29 Ru1 N3 171.55(19)
C28 Ru1 N3 93.08(18)
C13 Ru1 N3 84.11(17)
C1 Ru1 N3 86.06(17)
C29 Ru1 H1 87.65(16)
C28 Ru1 H1 176.47(15)
C13 Ru1 H1 83.15(13)
C1 Ru1 H1 90.50(13)
N3 Ru1 H1 84.30(10)
C1 N1 C2 110.8(4)
C1 N1 C14 126.5(4)
C2 N1 C14 122.7(4)
C1 N2 C3 112.2(4)
C1 N2 C4 122.6(4)
C3 N2 C4 125.1(4)
C9 N3 C5 117.9(4)
C9 N3 Ru1 121.5(3)
C5 N3 Ru1 120.6(3)
C13 N4 C11 112.1(4)
C13 N4 C10 122.8(4)
C11 N4 C10 125.1(4)
C13 N5 C12 111.0(4)
C13 N5 C21 126.0(4)
C12 N5 C21 123.0(4)
N2 C1 N1 103.5(4)
N2 C1 Ru1 120.1(3)
N1 C1 Ru1 136.2(4)
C3 C2 N1 107.1(4)
C3 C2 H2 126.4
N1 C2 H2 126.4
C2 C3 N2 106.3(4)
C2 C3 H3 126.9
N2 C3 H3 126.9
N2 C4 C5 112.3(4)
N2 C4 H4A 109.1
C5 C4 H4A 109.1
N2 C4 H4B 109.1
C5 C4 H4B 109.1
H4A C4 H4B 107.9
N3 C5 C6 122.4(5)
N3 C5 C4 118.2(4)
C6 C5 C4 119.4(4)
C5 C6 C7 119.2(5)
C5 C6 H6 120.4
C7 C6 H6 120.4
C8 C7 C6 118.9(5)
C8 C7 H7 120.6
C6 C7 H7 120.6
C7 C8 C9 119.4(5)
C7 C8 H8 120.3
C9 C8 H8 120.3
N3 C9 C8 122.2(4)
N3 C9 C10 118.9(4)
C8 C9 C10 118.9(4)
N4 C10 C9 112.0(4)
N4 C10 H10A 109.2
C9 C10 H10A 109.2
N4 C10 H10B 109.2
C9 C10 H10B 109.2
H10A C10 H10B 107.9
C12 C11 N4 105.7(4)
C12 C11 H11 127.1
N4 C11 H11 127.1
C11 C12 N5 107.7(4)
C11 C12 H12 126.2
N5 C12 H12 126.2
N4 C13 N5 103.5(4)
N4 C13 Ru1 121.4(3)
N5 C13 Ru1 134.8(4)
N1 C14 C15 110.5(4)
N1 C14 H14A 109.6
C15 C14 H14A 109.6
N1 C14 H14B 109.6
C15 C14 H14B 109.6
H14A C14 H14B 108.1
C20 C15 C16 118.4(5)
C20 C15 C14 121.2(5)
C16 C15 C14 120.3(4)
C17 C16 C15 120.7(5)
C17 C16 H16 119.7
C15 C16 H16 119.7
C18 C17 C16 120.0(6)
C18 C17 H17 120.0
C16 C17 H17 120.0
C19 C18 C17 119.9(6)
C19 C18 H18 120.0
C17 C18 H18 120.0
C18 C19 C20 119.8(5)
C18 C19 H19 120.1
C20 C19 H19 120.1
C15 C20 C19 121.2(5)
C15 C20 H20 119.4
C19 C20 H20 119.4
N5 C21 C22 112.6(4)
N5 C21 H21A 109.1
C22 C21 H21A 109.1
N5 C21 H21B 109.1
C22 C21 H21B 109.1
H21A C21 H21B 107.8
C23 C22 C27 118.3(5)
C23 C22 C21 120.6(5)
C27 C22 C21 121.1(4)
C24 C23 C22 120.6(5)
C24 C23 H23 119.7
C22 C23 H23 119.7
C25 C24 C23 120.0(5)
C25 C24 H24 120.0
C23 C24 H24 120.0
C24 C25 C26 121.0(5)
C24 C25 H25 119.5
C26 C25 H25 119.5
C25 C26 C27 119.5(5)
C25 C26 H26 120.2
C27 C26 H26 120.2
C26 C27 C22 120.6(5)
C26 C27 H27 119.7
C22 C27 H27 119.7
O1 C28 Ru1 176.6(5)
O2 C29 Ru1 175.7(5)
Cl1 C30 Cl2 111.1(4)
Cl1' C30 Cl2' 109.1(6)
Cl1 C30 H30A 109.4
Cl2 C30 H30A 109.4
Cl1 C30 H30B 109.4
Cl2 C30 H30B 109.4
H30A C30 H30B 108.0
Cl4 C31 Cl3 112.2(4)
Cl4' C31 Cl3' 113.4(7)
Cl4 C31 H31A 109.2
Cl3 C31 H31A 109.2
Cl4 C31 H31B 109.2
Cl3 C31 H31B 109.2
H31A C31 H31B 107.9
F6' P1 F1' 90.6(4)
F6 P1 F1 90.5(2)
F6 P1 F3 90.0(2)
F1 P1 F3 179.4(2)
F6' P1 F3' 89.9(5)
F1' P1 F3' 179.4(5)
F6 P1 F2 90.3(2)
F1 P1 F2 90.7(2)
F3 P1 F2 89.6(2)
F6' P1 F2' 90.3(4)
F1' P1 F2' 90.7(4)
F3' P1 F2' 89.6(4)
F6' P1 F4' 90.3(4)
F1' P1 F4' 89.6(4)
F3' P1 F4' 90.1(4)
F2' P1 F4' 179.4(5)
F6 P1 F4 90.3(2)
F1 P1 F4 89.5(2)
F3 P1 F4 90.1(2)
F2 P1 F4 179.4(2)
F6 P1 F5 179.8(3)
F1 P1 F5 89.5(2)
F3 P1 F5 90.0(2)
F2 P1 F5 89.9(2)
F4 P1 F5 89.5(2)
F6' P1 F5' 179.8(6)
F1' P1 F5' 89.6(4)
F3' P1 F5' 90.0(4)
F2' P1 F5' 89.9(4)
F4' P1 F5' 89.6(4)

loop_
_geom_bond_atom_site_label_1
_geom_bond_atom_site_label_2
_geom_bond_distance
Ru1 C29 1.853(5)
Ru1 C28 1.972(5)
Ru1 C13 2.080(5)
Ru1 C1 2.087(5)
Ru1 N3 2.197(4)
Ru1 H1 1.6101(4)
O1 C28 1.141(6)
O2 C29 1.140(6)
N1 C1 1.359(6)
N1 C2 1.388(6)
N1 C14 1.475(6)
N2 C1 1.353(6)
N2 C3 1.376(6)
N2 C4 1.457(6)
N3 C9 1.353(6)
N3 C5 1.358(6)
N4 C13 1.353(6)
N4 C11 1.396(6)
N4 C10 1.457(6)
N5 C13 1.363(6)
N5 C12 1.387(6)
N5 C21 1.454(6)
C2 C3 1.336(7)
C2 H2 0.9500
C3 H3 0.9500
C4 C5 1.498(7)
C4 H4A 0.9900
C4 H4B 0.9900
C5 C6 1.384(7)
C6 C7 1.387(7)
C6 H6 0.9500
C7 C8 1.379(7)
C7 H7 0.9500
C8 C9 1.391(7)
C8 H8 0.9500
C9 C10 1.505(7)
C10 H10A 0.9900
C10 H10B 0.9900
C11 C12 1.334(7)
C11 H11 0.9500
C12 H12 0.9500
C14 C15 1.502(7)
C14 H14A 0.9900
C14 H14B 0.9900
C15 C20 1.378(7)
C15 C16 1.401(8)
C16 C17 1.387(8)
C16 H16 0.9500
C17 C18 1.385(9)
C17 H17 0.9500
C18 C19 1.379(9)
C18 H18 0.9500
C19 C20 1.396(8)
C19 H19 0.9500
C20 H20 0.9500
C21 C22 1.516(7)
C21 H21A 0.9900
C21 H21B 0.9900
C22 C23 1.393(7)
C22 C27 1.394(7)
C23 C24 1.384(8)
C23 H23 0.9500
C24 C25 1.361(8)
C24 H24 0.9500
C25 C26 1.375(8)
C25 H25 0.9500
C26 C27 1.387(7)
C26 H26 0.9500
C27 H27 0.9500
C30 Cl1 1.761(6)
C30 Cl1' 1.765(7)
C30 Cl2 1.766(6)
C30 Cl2' 1.773(8)
C30 H30A 0.9900
C30 H30B 0.9900
C31 Cl4' 1.727(8)
C31 Cl4 1.759(7)
C31 Cl3 1.778(7)
C31 Cl3' 1.779(8)
C31 H31A 0.9900
C31 H31B 0.9900
P1 F6 1.599(4)
P1 F6' 1.599(5)
P1 F1' 1.599(5)
P1 F1 1.599(4)
P1 F3 1.600(4)
P1 F3' 1.600(5)
P1 F2 1.600(4)
P1 F2' 1.600(5)
P1 F4' 1.603(5)
P1 F4 1.604(3)
P1 F5 1.614(4)
P1 F5' 1.614(5)

loop_
_geom_torsion_atom_site_label_1
_geom_torsion_atom_site_label_2
_geom_torsion_atom_site_label_3
_geom_torsion_atom_site_label_4
_geom_torsion
C3 N2 C1 N1 -0.7(5)
C4 N2 C1 N1 -179.7(4)
C3 N2 C1 Ru1 176.1(3)
C4 N2 C1 Ru1 -2.9(6)
C2 N1 C1 N2 1.0(5)
C14 N1 C1 N2 179.4(4)
C2 N1 C1 Ru1 -175.0(4)
C14 N1 C1 Ru1 3.4(8)
C1 N1 C2 C3 -1.0(5)
C14 N1 C2 C3 -179.4(4)
N1 C2 C3 N2 0.5(5)
C1 N2 C3 C2 0.1(5)
C4 N2 C3 C2 179.1(4)
C1 N2 C4 C5 59.6(6)
C3 N2 C4 C5 -119.3(5)
C9 N3 C5 C6 2.9(7)
Ru1 N3 C5 C6 -176.8(4)
C9 N3 C5 C4 -175.1(4)
Ru1 N3 C5 C4 5.1(6)
N2 C4 C5 N3 -58.6(6)
N2 C4 C5 C6 123.3(5)
N3 C5 C6 C7 -1.4(7)
C4 C5 C6 C7 176.7(4)
C5 C6 C7 C8 -1.3(8)
C6 C7 C8 C9 2.3(8)
C5 N3 C9 C8 -1.8(7)
Ru1 N3 C9 C8 177.9(4)
C5 N3 C9 C10 176.4(4)
Ru1 N3 C9 C10 -3.8(6)
C7 C8 C9 N3 -0.7(7)
C7 C8 C9 C10 -179.0(5)
C13 N4 C10 C9 58.9(6)
C11 N4 C10 C9 -120.0(5)
N3 C9 C10 N4 -51.5(6)
C8 C9 C10 N4 126.9(5)
C13 N4 C11 C12 1.4(6)
C10 N4 C11 C12 -179.5(4)
N4 C11 C12 N5 -1.4(6)
C13 N5 C12 C11 1.0(6)
C21 N5 C12 C11 179.0(4)
C11 N4 C13 N5 -0.8(5)
C10 N4 C13 N5 -179.9(4)
C11 N4 C13 Ru1 174.2(3)
C10 N4 C13 Ru1 -4.9(6)
C12 N5 C13 N4 -0.1(5)
C21 N5 C13 N4 -178.0(4)
C12 N5 C13 Ru1 -174.1(4)
C21 N5 C13 Ru1 8.0(7)
C1 N1 C14 C15 132.6(5)
C2 N1 C14 C15 -49.2(6)
N1 C14 C15 C20 96.5(5)
N1 C14 C15 C16 -79.0(6)
C20 C15 C16 C17 -0.3(8)
C14 C15 C16 C17 175.4(5)
C15 C16 C17 C18 1.9(9)
C16 C17 C18 C19 -2.2(9)
C17 C18 C19 C20 1.0(9)
C16 C15 C20 C19 -0.9(8)
C14 C15 C20 C19 -176.6(5)
C18 C19 C20 C15 0.6(9)
C13 N5 C21 C22 98.6(5)
C12 N5 C21 C22 -79.1(6)
N5 C21 C22 C23 136.3(5)
N5 C21 C22 C27 -45.0(6)
C27 C22 C23 C24 0.6(8)
C21 C22 C23 C24 179.3(5)
C22 C23 C24 C25 0.5(9)
C23 C24 C25 C26 -1.5(9)
C24 C25 C26 C27 1.5(9)
C25 C26 C27 C22 -0.4(8)
C23 C22 C27 C26 -0.6(8)
C21 C22 C27 C26 -179.3(5)
